data_4121328
loop_
_publ_author_name
'Yangjian Quan'
'Jiji Zhang'
'Zuowei Xie'

_publ_section_title
;
 Three-Component [2+2+1] Cross-cyclotrimerization of Carboryne,
 Unactivated Alkene, and Trimethylsilylalkyne Co-mediated by Zr and Ni
;
_journal_name_full 'Journal of the American Chemical Society'
_journal_page_first 18742
_journal_page_last 18745
_journal_paper_doi 10.1021/ja410233e
_journal_volume 135
_journal_year 2013
_chemical_formula_sum 'C16 H40 B10 Si2'
_chemical_formula_weight 396.76
_chemical_name_systematic
; 
 ? 
;
_space_group_IT_number 19
_symmetry_cell_setting orthorhombic
_symmetry_space_group_name_Hall 'P 2ac 2ab'
_symmetry_space_group_name_H-M 'P 21 21 21'
_atom_sites_solution_hydrogens geom
_atom_sites_solution_primary direct
_atom_sites_solution_secondary difmap
_audit_creation_method SHELXL-97
_cell_angle_alpha 90.00
_cell_angle_beta 90.00
_cell_angle_gamma 90.00
_cell_formula_units_Z 4
_cell_length_a 40.858(2)
_cell_length_b 6.6959(3)
_cell_length_c 9.2019(5)
_cell_measurement_reflns_used 129
_cell_measurement_temperature 296(2)
_cell_measurement_theta_max 15
_cell_measurement_theta_min 15
_cell_volume 2517.5(2)
_computing_cell_refinement 'BRUKER KAPPA APEXII DUO DIFFRACTOMETER'
_computing_data_collection 'BRUKER KAPPA APEXII DUO DIFFRACTOMETER'
_computing_data_reduction 'BRUKER KAPPA APEXII DUO DIFFRACTOMETER'
_computing_molecular_graphics 'SIEMENS SHELXTL'
_computing_publication_material 'SIEMENS SHELXTL'
_computing_structure_refinement 'SHELXL-97 (Sheldrick, 2008)'
_computing_structure_solution 'SHELXS-97 (Sheldrick, 2008)'
_diffrn_ambient_temperature 296(2)
_diffrn_measured_fraction_theta_full 0.998
_diffrn_measured_fraction_theta_max 0.998
_diffrn_measurement_device_type 'BRUKER KAPPA APEXII DUO DIFFRACTOMETER'
_diffrn_measurement_method 'PHI & OMEGA SCAN'
_diffrn_radiation_monochromator graphite
_diffrn_radiation_source 'fine-focus sealed tube'
_diffrn_radiation_type MoK\a
_diffrn_radiation_wavelength 0.71073
_diffrn_reflns_av_R_equivalents 0.0438
_diffrn_reflns_av_sigmaI/netI 0.0370
_diffrn_reflns_limit_h_max 49
_diffrn_reflns_limit_h_min -48
_diffrn_reflns_limit_k_max 3
_diffrn_reflns_limit_k_min -8
_diffrn_reflns_limit_l_max 9
_diffrn_reflns_limit_l_min -11
_diffrn_reflns_number 18190
_diffrn_reflns_theta_full 25.25
_diffrn_reflns_theta_max 25.25
_diffrn_reflns_theta_min 1.00
_exptl_absorpt_coefficient_mu 0.142
_exptl_absorpt_correction_T_max 0.7456
_exptl_absorpt_correction_T_min 0.6373
_exptl_absorpt_correction_type multi-scan
_exptl_crystal_colour colourless
_exptl_crystal_density_diffrn 1.047
_exptl_crystal_description block
_exptl_crystal_F_000 856
_exptl_crystal_size_max 0.50
_exptl_crystal_size_mid 0.40
_exptl_crystal_size_min 0.30
_refine_diff_density_max 0.555
_refine_diff_density_min -0.339
_refine_diff_density_rms 0.058
_refine_ls_abs_structure_details 'Flack H D (1983), Acta Cryst. A39, 876-881'
_refine_ls_abs_structure_Flack 0.5(2)
_refine_ls_extinction_method none
_refine_ls_goodness_of_fit_ref 1.094
_refine_ls_hydrogen_treatment riding
_refine_ls_matrix_type full
_refine_ls_number_parameters 253
_refine_ls_number_reflns 4538
_refine_ls_number_restraints 4
_refine_ls_restrained_S_all 1.137
_refine_ls_R_factor_all 0.0755
_refine_ls_R_factor_gt 0.0645
_refine_ls_shift/su_max 0.000
_refine_ls_shift/su_mean 0.000
_refine_ls_structure_factor_coef Fsqd
_refine_ls_weighting_details 'calc w=1/[\s^2^(Fo^2^)+(0.1191P)^2^+0.8704P] where P=(Fo^2^+2Fc^2^)/3'
_refine_ls_weighting_scheme calc
_refine_ls_wR_factor_gt 0.1816
_refine_ls_wR_factor_ref 0.1928
_reflns_number_gt 3900
_reflns_number_total 4538
_reflns_threshold_expression >2sigma(I)
_cod_data_source_file ja410233e_si_001_7.cif
_cod_data_source_block 5r
_cod_database_code 4121328

loop_
_symmetry_equiv_pos_as_xyz
'x, y, z'
'-x+1/2, -y, z+1/2'
'-x, y+1/2, -z+1/2'
'x+1/2, -y+1/2, -z'

loop_
_atom_site_label
_atom_site_type_symbol
_atom_site_fract_x
_atom_site_fract_y
_atom_site_fract_z
_atom_site_U_iso_or_equiv
_atom_site_adp_type
_atom_site_occupancy
_atom_site_symmetry_multiplicity
_atom_site_calc_flag
_atom_site_refinement_flags
Si1 Si 0.07207(3) 0.20804(17) 0.27730(11) 0.0457(3) Uani 1 1 d .
Si2 Si 0.05474(3) 0.2715(2) 0.61049(13) 0.0567(4) Uani 1 1 d .
B3 B 0.14340(10) -0.2199(7) 0.6568(5) 0.0455(9) Uani 1 1 d .
H3 H 0.1304 -0.3467 0.6072 0.055 Uiso 1 1 calc R
B4 B 0.18611(11) -0.2262(7) 0.6870(6) 0.0550(12) Uani 1 1 d .
H4 H 0.2009 -0.3577 0.6584 0.066 Uiso 1 1 calc R
B5 B 0.20152(11) 0.0195(7) 0.6642(6) 0.0554(12) Uani 1 1 d .
H5 H 0.2262 0.0463 0.6202 0.066 Uiso 1 1 calc R
B6 B 0.16825(11) 0.1792(6) 0.6241(5) 0.0472(10) Uani 1 1 d .
H6 H 0.1712 0.3103 0.5534 0.057 Uiso 1 1 calc R
B7 B 0.12515(11) -0.0673(7) 0.7917(5) 0.0477(10) Uani 1 1 d .
H7 H 0.1002 -0.0960 0.8308 0.057 Uiso 1 1 calc R
B8 B 0.15836(13) -0.2257(8) 0.8371(6) 0.0573(12) Uani 1 1 d .
H8 H 0.1552 -0.3569 0.9076 0.069 Uiso 1 1 calc R
B9 B 0.19444(13) -0.0768(8) 0.8425(7) 0.0622(14) Uani 1 1 d .
H9 H 0.2148 -0.1115 0.9167 0.075 Uiso 1 1 calc R
B10 B 0.18332(12) 0.1739(8) 0.8017(6) 0.0584(12) Uani 1 1 d .
H10 H 0.1965 0.3016 0.8491 0.070 Uiso 1 1 calc R
B11 B 0.14077(11) 0.1805(7) 0.7709(5) 0.0489(10) Uani 1 1 d .
H11 H 0.1259 0.3127 0.7969 0.059 Uiso 1 1 calc R
B12 B 0.15667(11) 0.0226(7) 0.9071(6) 0.0537(11) Uani 1 1 d .
H12 H 0.1523 0.0522 1.0231 0.064 Uiso 1 1 calc R
C1 C 0.16946(8) -0.0648(5) 0.5650(4) 0.0397(8) Uani 1 1 d .
C2 C 0.13395(8) 0.0288(5) 0.6240(4) 0.0404(8) Uani 1 1 d .
C11 C 0.16712(9) -0.0788(5) 0.4006(5) 0.0487(9) Uani 1 1 d D
H11A H 0.1790 0.0346 0.3590 0.058 Uiso 1 1 calc R
C12 C 0.18016(10) -0.2705(7) 0.3303(6) 0.0673(13) Uani 1 1 d D
H12A H 0.1732 -0.3839 0.3882 0.081 Uiso 1 1 calc R
H12B H 0.1704 -0.2844 0.2346 0.081 Uiso 1 1 calc R
C13 C 0.21661(10) -0.2765(8) 0.3153(7) 0.0799(16) Uani 1 1 d D
H13A H 0.2235 -0.1669 0.2535 0.096 Uiso 1 1 calc R
H13B H 0.2264 -0.2563 0.4103 0.096 Uiso 1 1 calc R
C14 C 0.22907(16) -0.4645(14) 0.2541(17) 0.267(10) Uani 1 1 d D
H14A H 0.2463 -0.4200 0.1892 0.321 Uiso 1 1 calc R
H14B H 0.2404 -0.5248 0.3358 0.321 Uiso 1 1 calc R
C15 C 0.2163(2) -0.6259(13) 0.1828(13) 0.153(4) Uani 1 1 d D
H15A H 0.2338 -0.7070 0.1457 0.229 Uiso 1 1 calc R
H15B H 0.2029 -0.5809 0.1037 0.229 Uiso 1 1 calc R
H15C H 0.2033 -0.7032 0.2490 0.229 Uiso 1 1 calc R
C16 C 0.13057(11) -0.0507(7) 0.3675(5) 0.0587(11) Uani 1 1 d .
H16A H 0.1204 -0.1803 0.3544 0.070 Uiso 1 1 calc R
H16B H 0.1281 0.0237 0.2777 0.070 Uiso 1 1 calc R
C17 C 0.11325(9) 0.0616(6) 0.4913(4) 0.0446(9) Uani 1 1 d .
C18 C 0.08490(9) 0.1626(6) 0.4764(4) 0.0441(9) Uani 1 1 d .
C19 C 0.10409(12) 0.3679(7) 0.1890(6) 0.0692(13) Uani 1 1 d .
H19A H 0.0981 0.3923 0.0897 0.104 Uiso 1 1 calc R
H19B H 0.1248 0.3004 0.1923 0.104 Uiso 1 1 calc R
H19C H 0.1057 0.4926 0.2399 0.104 Uiso 1 1 calc R
C20 C 0.06505(14) -0.0339(8) 0.1801(6) 0.0777(15) Uani 1 1 d .
H20A H 0.0587 -0.0074 0.0815 0.117 Uiso 1 1 calc R
H20B H 0.0480 -0.1072 0.2281 0.117 Uiso 1 1 calc R
H20C H 0.0848 -0.1111 0.1808 0.117 Uiso 1 1 calc R
C21 C 0.03298(13) 0.3482(10) 0.2494(6) 0.0889(19) Uani 1 1 d .
H21A H 0.0289 0.3624 0.1472 0.133 Uiso 1 1 calc R
H21B H 0.0347 0.4779 0.2931 0.133 Uiso 1 1 calc R
H21C H 0.0153 0.2761 0.2935 0.133 Uiso 1 1 calc R
C22 C 0.01530(14) 0.1450(10) 0.5697(7) 0.0939(19) Uani 1 1 d .
H22A H -0.0013 0.1936 0.6344 0.141 Uiso 1 1 calc R
H22B H 0.0178 0.0035 0.5825 0.141 Uiso 1 1 calc R
H22C H 0.0091 0.1724 0.4711 0.141 Uiso 1 1 calc R
C23 C 0.05270(14) 0.5447(8) 0.5809(10) 0.101(2) Uani 1 1 d .
H23A H 0.0374 0.6026 0.6480 0.151 Uiso 1 1 calc R
H23B H 0.0457 0.5711 0.4832 0.151 Uiso 1 1 calc R
H23C H 0.0740 0.6021 0.5960 0.151 Uiso 1 1 calc R
C24 C 0.05694(17) 0.2289(19) 0.8082(6) 0.176(6) Uani 1 1 d .
H24A H 0.0390 0.2960 0.8550 0.265 Uiso 1 1 calc R
H24B H 0.0773 0.2804 0.8449 0.265 Uiso 1 1 calc R
H24C H 0.0557 0.0883 0.8277 0.265 Uiso 1 1 calc R

loop_
_atom_site_aniso_label
_atom_site_aniso_U_11
_atom_site_aniso_U_22
_atom_site_aniso_U_33
_atom_site_aniso_U_23
_atom_site_aniso_U_13
_atom_site_aniso_U_12
Si1 0.0466(5) 0.0496(5) 0.0408(5) 0.0031(5) -0.0062(4) 0.0013(5)
Si2 0.0438(5) 0.0783(8) 0.0481(6) -0.0045(6) 0.0015(5) 0.0212(6)
B3 0.044(2) 0.036(2) 0.057(2) -0.0002(19) 0.0018(19) -0.0046(17)
B4 0.047(2) 0.036(2) 0.081(3) 0.000(2) -0.010(2) 0.0093(18)
B5 0.036(2) 0.051(3) 0.080(3) -0.008(2) -0.006(2) 0.0008(18)
B6 0.054(2) 0.0257(19) 0.062(3) -0.0028(18) 0.007(2) 0.0004(17)
B7 0.048(2) 0.052(2) 0.043(2) 0.005(2) 0.003(2) 0.0022(19)
B8 0.070(3) 0.040(2) 0.062(3) 0.009(2) -0.009(2) 0.004(2)
B9 0.058(3) 0.054(3) 0.075(3) 0.000(2) -0.023(3) 0.013(2)
B10 0.053(2) 0.050(3) 0.072(3) -0.012(2) -0.011(2) -0.002(2)
B11 0.057(2) 0.044(2) 0.045(2) -0.0020(19) -0.004(2) 0.0102(19)
B12 0.055(2) 0.050(3) 0.056(3) 0.003(2) -0.012(2) 0.010(2)
C1 0.0310(16) 0.0314(17) 0.057(2) -0.0025(15) 0.0035(15) 0.0060(14)
C2 0.0396(17) 0.0367(18) 0.045(2) -0.0032(15) 0.0009(15) 0.0124(14)
C11 0.050(2) 0.0390(18) 0.057(2) -0.0059(18) 0.0170(19) 0.0052(16)
C12 0.067(3) 0.053(3) 0.082(3) -0.015(2) 0.022(2) 0.007(2)
C13 0.054(2) 0.073(3) 0.113(4) -0.027(3) 0.014(3) 0.005(2)
C14 0.059(4) 0.190(10) 0.55(3) -0.236(15) 0.070(8) -0.008(5)
C15 0.102(5) 0.125(7) 0.231(11) -0.076(7) 0.019(6) 0.005(5)
C16 0.065(3) 0.059(3) 0.052(3) -0.004(2) 0.004(2) 0.021(2)
C17 0.052(2) 0.046(2) 0.0358(19) 0.0007(16) 0.0043(16) 0.0121(17)
C18 0.0402(17) 0.053(2) 0.0386(19) -0.0026(16) -0.0021(15) 0.0098(16)
C19 0.073(3) 0.059(3) 0.075(3) 0.001(2) 0.010(3) -0.013(2)
C20 0.100(4) 0.070(3) 0.063(3) -0.009(2) -0.016(3) -0.020(3)
C21 0.074(3) 0.127(5) 0.065(3) 0.016(3) -0.014(3) 0.038(3)
C22 0.072(3) 0.101(4) 0.109(5) 0.004(4) 0.035(3) -0.023(3)
C23 0.076(3) 0.068(3) 0.158(7) -0.036(4) 0.033(4) -0.001(3)
C24 0.110(5) 0.370(17) 0.050(3) -0.009(6) 0.012(3) 0.136(8)

loop_
_atom_type_symbol
_atom_type_description
_atom_type_scat_dispersion_real
_atom_type_scat_dispersion_imag
_atom_type_scat_source
C C 0.0033 0.0016 'International Tables Vol C Tables 4.2.6.8 and 6.1.1.4'
H H 0.0000 0.0000 'International Tables Vol C Tables 4.2.6.8 and 6.1.1.4'
B B 0.0013 0.0007 'International Tables Vol C Tables 4.2.6.8 and 6.1.1.4'
Si Si 0.0817 0.0704 'International Tables Vol C Tables 4.2.6.8 and 6.1.1.4'

loop_
_geom_angle_atom_site_label_1
_geom_angle_atom_site_label_2
_geom_angle_atom_site_label_3
_geom_angle
C21 Si1 C20 103.7(3)
C21 Si1 C19 104.5(3)
C20 Si1 C19 113.2(3)
C21 Si1 C18 116.2(2)
C20 Si1 C18 111.0(2)
C19 Si1 C18 108.2(2)
C24 Si2 C23 107.5(5)
C24 Si2 C22 99.8(4)
C23 Si2 C22 112.4(3)
C24 Si2 C18 123.5(2)
C23 Si2 C18 108.3(2)
C22 Si2 C18 104.9(2)
C1 B3 C2 58.0(2)
C1 B3 B4 58.5(2)
C2 B3 B4 105.6(3)
C1 B3 B8 105.2(3)
C2 B3 B8 105.1(3)
B4 B3 B8 60.7(3)
C1 B3 B7 104.9(3)
C2 B3 B7 58.3(2)
B4 B3 B7 108.6(3)
B8 B3 B7 60.1(3)
C1 B4 B3 59.1(2)
C1 B4 B5 58.3(2)
B3 B4 B5 108.1(3)
C1 B4 B9 104.5(3)
B3 B4 B9 107.6(3)
B5 B4 B9 60.4(3)
C1 B4 B8 104.8(3)
B3 B4 B8 59.7(3)
B5 B4 B8 108.4(3)
B9 B4 B8 59.9(3)
C1 B5 B6 59.6(2)
C1 B5 B4 58.7(2)
B6 B5 B4 108.2(3)
C1 B5 B9 104.5(3)
B6 B5 B9 106.6(3)
B4 B5 B9 60.0(3)
C1 B5 B10 104.6(3)
B6 B5 B10 58.7(3)
B4 B5 B10 107.7(4)
B9 B5 B10 59.6(3)
C1 B6 C2 58.0(2)
C1 B6 B10 105.4(3)
C2 B6 B10 106.0(3)
C1 B6 B11 105.4(3)
C2 B6 B11 59.0(2)
B10 B6 B11 60.4(3)
C1 B6 B5 58.0(2)
C2 B6 B5 105.7(3)
B10 B6 B5 61.4(3)
B11 B6 B5 109.5(3)
C2 B7 B3 59.8(2)
C2 B7 B8 106.1(3)
B3 B7 B8 59.9(3)
C2 B7 B12 105.1(3)
B3 B7 B12 108.0(3)
B8 B7 B12 60.4(3)
C2 B7 B11 58.7(2)
B3 B7 B11 108.1(3)
B8 B7 B11 107.9(3)
B12 B7 B11 59.4(3)
B3 B8 B7 60.1(3)
B3 B8 B9 107.5(4)
B7 B8 B9 107.8(3)
B3 B8 B12 107.8(3)
B7 B8 B12 59.9(3)
B9 B8 B12 60.0(3)
B3 B8 B4 59.6(3)
B7 B8 B4 107.7(3)
B9 B8 B4 59.8(3)
B12 B8 B4 107.8(4)
B10 B9 B4 108.2(4)
B10 B9 B8 108.1(3)
B4 B9 B8 60.3(3)
B10 B9 B12 59.8(3)
B4 B9 B12 108.2(3)
B8 B9 B12 60.1(3)
B10 B9 B5 60.5(3)
B4 B9 B5 59.7(3)
B8 B9 B5 108.1(3)
B12 B9 B5 108.2(3)
B6 B10 B11 60.1(3)
B6 B10 B12 107.8(3)
B11 B10 B12 59.8(3)
B6 B10 B9 107.9(3)
B11 B10 B9 108.0(3)
B12 B10 B9 60.2(3)
B6 B10 B5 59.9(3)
B11 B10 B5 108.1(3)
B12 B10 B5 108.1(3)
B9 B10 B5 60.0(3)
C2 B11 B6 59.6(2)
C2 B11 B10 105.8(3)
B6 B11 B10 59.5(3)
C2 B11 B12 105.4(3)
B6 B11 B12 107.9(3)
B10 B11 B12 60.5(3)
C2 B11 B7 58.4(2)
B6 B11 B7 107.8(3)
B10 B11 B7 108.2(3)
B12 B11 B7 59.9(3)
B11 B12 B7 60.7(3)
B11 B12 B10 59.7(3)
B7 B12 B10 108.1(4)
B11 B12 B9 107.8(4)
B7 B12 B9 107.6(4)
B10 B12 B9 60.0(3)
B11 B12 B8 108.5(4)
B7 B12 B8 59.7(3)
B10 B12 B8 108.1(4)
B9 B12 B8 59.9(3)
C11 C1 C2 107.0(3)
C11 C1 B5 127.3(3)
C2 C1 B5 111.8(3)
C11 C1 B4 130.1(3)
C2 C1 B4 111.8(3)
B5 C1 B4 63.0(3)
C11 C1 B3 114.5(3)
C2 C1 B3 61.8(2)
B5 C1 B3 114.7(3)
B4 C1 B3 62.4(2)
C11 C1 B6 111.8(3)
C2 C1 B6 61.1(2)
B5 C1 B6 62.3(3)
B4 C1 B6 113.9(3)
B3 C1 B6 113.7(3)
C17 C2 C1 106.2(3)
C17 C2 B7 132.1(3)
C1 C2 B7 109.6(3)
C17 C2 B11 130.3(3)
C1 C2 B11 109.7(3)
B7 C2 B11 62.9(3)
C17 C2 B6 111.9(3)
C1 C2 B6 60.9(2)
B7 C2 B6 112.9(3)
B11 C2 B6 61.4(3)
C17 C2 B3 114.0(3)
C1 C2 B3 60.2(2)
B7 C2 B3 61.9(2)
B11 C2 B3 113.3(3)
B6 C2 B3 112.3(3)
C1 C11 C12 116.8(4)
C1 C11 C16 104.6(3)
C12 C11 C16 110.9(3)
C13 C12 C11 114.0(4)
C14 C13 C12 113.7(4)
C15 C14 C13 136.7(7)
C11 C16 C17 111.1(3)
C18 C17 C2 129.8(3)
C18 C17 C16 124.5(4)
C2 C17 C16 105.8(3)
C17 C18 Si2 133.4(3)
C17 C18 Si1 114.1(3)
Si2 C18 Si1 112.44(18)

loop_
_geom_bond_atom_site_label_1
_geom_bond_atom_site_label_2
_geom_bond_distance
Si1 C21 1.870(5)
Si1 C20 1.873(5)
Si1 C19 1.875(5)
Si1 C18 1.930(4)
Si2 C24 1.844(6)
Si2 C23 1.851(6)
Si2 C22 1.859(6)
Si2 C18 1.890(4)
B3 C1 1.711(5)
B3 C2 1.736(5)
B3 B4 1.767(6)
B3 B8 1.768(7)
B3 B7 1.772(6)
B4 C1 1.700(6)
B4 B5 1.774(7)
B4 B9 1.779(8)
B4 B8 1.787(8)
B5 C1 1.693(6)
B5 B6 1.769(6)
B5 B9 1.786(8)
B5 B10 1.795(7)
B6 C1 1.723(5)
B6 C2 1.726(6)
B6 B10 1.746(7)
B6 B11 1.757(7)
B7 C2 1.710(6)
B7 B8 1.772(6)
B7 B12 1.774(7)
B7 B11 1.788(7)
B8 B9 1.780(8)
B8 B12 1.784(7)
B9 B10 1.779(7)
B9 B12 1.782(7)
B10 B11 1.762(6)
B10 B12 1.776(8)
B11 C2 1.714(6)
B11 B12 1.764(6)
C1 C11 1.518(6)
C1 C2 1.671(4)
C2 C17 1.502(5)
C11 C12 1.533(5)
C11 C16 1.536(6)
C12 C13 1.496(5)
C13 C14 1.470(6)
C14 C15 1.368(8)
C16 C17 1.537(5)
C17 C18 1.348(5)
